data_4308251
loop_
_publ_author_name
'C\'eline Pichon'
'Pierre Mialane'
'Anne Dolbecq'
'J\'er\^ome Marrot'
'Eric Rivi\`ere'
'Bineta Keita'
'Louis Nadjo'
'Francis S\'echeresse'

_publ_contact_author
; 
      Dr P. Mialane
      Institut Lavoisier de Versailles, UMR 8180
      Universit\'e de Versailles Saint-Quentin-en-Yvelines
      45 Avenue des Etats Unis
      78035 Versailles cedex
      France
;
_publ_contact_author_email mialane@chimie.uvsq.fr
_publ_contact_author_fax '(33) 1 39 25 43 81'
_publ_contact_author_phone '(33) 1 39 25 43 83'
_publ_section_title
;
Characterization and Electrochemical Properties of Molecular Icosanuclear
and Bidimensional Hexanuclear Cu(II) Azido Polyoxometalates
;
_journal_name_full 'Inorganic Chemistry'
_journal_page_first 5292
_journal_page_last 5301
_journal_paper_doi 10.1021/ic070313w
_journal_volume 46
_journal_year 2007
_chemical_formula_sum 'Cu20 K12 N18 Na8 O237.25 P8 W48'
_chemical_formula_weight 15044.66
_chemical_name_systematic
; 
 ? 
;
_space_group_IT_number 87
_symmetry_cell_setting tetragonal
_symmetry_space_group_name_Hall '-I 4'
_symmetry_space_group_name_H-M 'I 4/m'
_atom_sites_solution_hydrogens none
_atom_sites_solution_primary direct
_atom_sites_solution_secondary difmap
_audit_creation_method SHELXL-97
_cell_angle_alpha 90.00
_cell_angle_beta 90.00
_cell_angle_gamma 90.00
_cell_formula_units_Z 2
_cell_length_a 25.7938(3)
_cell_length_b 25.7938(3)
_cell_length_c 22.0081(5)
_cell_measurement_reflns_used 8577
_cell_measurement_temperature 293(2)
_cell_measurement_theta_max 29.99
_cell_measurement_theta_min 2.50
_cell_volume 14642.4(4)
_computing_cell_refinement 'Bruker SMART'
_computing_data_collection 'Bruker SMART'
_computing_data_reduction 'Bruker SAINT'
_computing_molecular_graphics 'Bruker SHELXTL'
_computing_publication_material 'Bruker SHELXTL'
_computing_structure_refinement 'SHELXL-97 (Sheldrick, 1997)'
_computing_structure_solution 'SHELXS-97 (Sheldrick, 1990)'
_diffrn_ambient_temperature 293(2)
_diffrn_measured_fraction_theta_full 0.999
_diffrn_measured_fraction_theta_max 0.999
_diffrn_measurement_device_type 'CCD area detector'
_diffrn_measurement_method 'phi and omega scans'
_diffrn_radiation_monochromator graphite
_diffrn_radiation_source 'fine-focus sealed tube'
_diffrn_radiation_type MoK\a
_diffrn_radiation_wavelength 0.71073
_diffrn_reflns_av_R_equivalents 0.0474
_diffrn_reflns_av_sigmaI/netI 0.0189
_diffrn_reflns_limit_h_max 36
_diffrn_reflns_limit_h_min -36
_diffrn_reflns_limit_k_max 36
_diffrn_reflns_limit_k_min -29
_diffrn_reflns_limit_l_max 30
_diffrn_reflns_limit_l_min -31
_diffrn_reflns_number 177005
_diffrn_reflns_theta_full 30.05
_diffrn_reflns_theta_max 30.05
_diffrn_reflns_theta_min 1.12
_exptl_absorpt_coefficient_mu 20.506
_exptl_absorpt_correction_T_max 0.1196
_exptl_absorpt_correction_T_min 0.0837
_exptl_absorpt_correction_type multi-scan
_exptl_crystal_colour green
_exptl_crystal_density_diffrn 3.412
_exptl_crystal_density_meas 0
_exptl_crystal_density_method 'not measured'
_exptl_crystal_description hexagonal
_exptl_crystal_F_000 13184
_exptl_crystal_size_max 0.24
_exptl_crystal_size_mid 0.20
_exptl_crystal_size_min 0.18
_refine_diff_density_max 3.587
_refine_diff_density_min -4.671
_refine_diff_density_rms 0.991
_refine_ls_extinction_method none
_refine_ls_goodness_of_fit_ref 1.274
_refine_ls_hydrogen_treatment none
_refine_ls_matrix_type full
_refine_ls_number_parameters 475
_refine_ls_number_reflns 10976
_refine_ls_number_restraints 0
_refine_ls_restrained_S_all 1.274
_refine_ls_R_factor_all 0.0663
_refine_ls_R_factor_gt 0.0413
_refine_ls_shift/su_max 0.006
_refine_ls_shift/su_mean 0.000
_refine_ls_structure_factor_coef Fsqd
_refine_ls_weighting_details 'calc w=1/[\s^2^(Fo^2^)+(0.0775P)^2^+492.8430P] where P=(Fo^2^+2Fc^2^)/3'
_refine_ls_weighting_scheme calc
_refine_ls_wR_factor_gt 0.1191
_refine_ls_wR_factor_ref 0.1609
_reflns_number_gt 8789
_reflns_number_total 10976
_reflns_threshold_expression >2sigma(I)
_cod_data_source_file ic070313w-file001_2.cif
_cod_data_source_block 2
_cod_depositor_comments
;
The following automatic conversions were performed:
'_symmetry_cell_setting' value 'Tetragonal' changed to 'tetragonal'
according to '/home/saulius/struct/CIF-dictionaries/cif_core.dic'
dictionary named 'cif_core.dic' version 2.4.1 from 2010-06-29.

Automatic conversion script
Id: cif_fix_enum 1527 2010-12-29 10:47:43Z saulius 
;
_cod_original_sg_symbol_H-M 'I 4 /m'
_cod_database_code 4308251

loop_
_symmetry_equiv_pos_as_xyz
'x, y, z'
'-x, -y, z'
'-y, x, z'
'y, -x, z'
'x+1/2, y+1/2, z+1/2'
'-x+1/2, -y+1/2, z+1/2'
'-y+1/2, x+1/2, z+1/2'
'y+1/2, -x+1/2, z+1/2'
'-x, -y, -z'
'x, y, -z'
'y, -x, -z'
'-y, x, -z'
'-x+1/2, -y+1/2, -z+1/2'
'x+1/2, y+1/2, -z+1/2'
'y+1/2, -x+1/2, -z+1/2'
'-y+1/2, x+1/2, -z+1/2'

loop_
_atom_site_label
_atom_site_type_symbol
_atom_site_fract_x
_atom_site_fract_y
_atom_site_fract_z
_atom_site_U_iso_or_equiv
_atom_site_adp_type
_atom_site_occupancy
_atom_site_symmetry_multiplicity
_atom_site_calc_flag
_atom_site_refinement_flags
_atom_site_disorder_assembly
_atom_site_disorder_group
W1 W 0.650191(7) 0.982226(7) 0.923906(8) 0.02477(4) Uani 1 1 d . . .
W2 W 0.747823(7) 1.062566(7) 0.842070(8) 0.02280(4) Uani 1 1 d . . .
W3 W 0.811433(7) 0.822144(7) 0.842371(7) 0.02260(4) Uani 1 1 d . . .
W4 W 0.687107(6) 0.842650(7) 0.923771(8) 0.02348(4) Uani 1 1 d . . .
W5 W 0.748050(7) 0.711558(7) 0.923709(8) 0.02676(4) Uani 1 1 d . . .
W6 W 0.874301(8) 0.637591(7) 0.923552(8) 0.02825(4) Uani 1 1 d . . .
Cu1 Cu 0.75164(3) 0.93469(3) 1.0000 0.02750(19) Uani 1 2 d S . .
Cu2 Cu 0.83768(2) 1.01825(2) 0.92219(3) 0.02959(14) Uani 1 1 d . . .
Cu3 Cu 0.86832(2) 0.90458(2) 0.92211(3) 0.02947(14) Uani 1 1 d . . .
P1 P 0.73615(5) 1.06364(5) 1.0000 0.0166(3) Uani 1 2 d S . .
P2 P 0.80188(5) 0.81509(5) 1.0000 0.0167(3) Uani 1 2 d S . .
O1 O 0.60601(13) 0.95555(13) 0.87423(17) 0.0339(9) Uani 1 1 d . . .
O2 O 0.70090(12) 1.00796(12) 0.87187(15) 0.0262(7) Uani 1 1 d . . .
O3 O 0.61800(15) 0.96520(16) 1.0000 0.0237(10) Uani 1 2 d S . .
O4 O 0.62305(12) 1.05119(12) 0.92987(15) 0.0265(8) Uani 1 1 d . . .
O5 O 0.69406(12) 0.91954(12) 0.93610(16) 0.0268(8) Uani 1 1 d . . .
O6 O 0.70499(15) 1.01105(15) 1.0000 0.0204(9) Uani 1 2 d S . .
O7 O 0.72893(15) 1.05803(14) 0.76754(15) 0.0342(9) Uani 1 1 d . . .
O8 O 0.80286(13) 1.01949(13) 0.84363(14) 0.0272(8) Uani 1 1 d . . .
O9 O 0.78759(13) 1.12363(13) 0.83552(15) 0.0277(8) Uani 1 1 d . . .
O10 O 0.69061(12) 1.10811(12) 0.87197(16) 0.0278(8) Uani 1 1 d . . .
O11 O 0.76834(11) 1.06632(11) 0.94191(15) 0.0244(7) Uani 1 1 d . . .
O12 O 0.79331(14) 0.81771(15) 0.76764(15) 0.0351(9) Uani 1 1 d . . .
O13 O 0.83859(13) 0.88649(13) 0.84344(14) 0.0268(8) Uani 1 1 d . . .
O14 O 0.74396(11) 0.84691(12) 0.87171(13) 0.0230(7) Uani 1 1 d . . .
O15 O 0.78468(13) 0.75366(12) 0.87206(15) 0.0271(8) Uani 1 1 d . . .
O16 O 0.83107(11) 0.82868(12) 0.94226(15) 0.0244(7) Uani 1 1 d . . .
O17 O 0.63569(13) 0.84367(14) 0.87352(17) 0.0333(9) Uani 1 1 d . . .
O18 O 0.69724(12) 0.77000(12) 0.92896(14) 0.0245(7) Uani 1 1 d . . .
O19 O 0.65041(17) 0.84170(17) 1.0000 0.0261(11) Uani 1 2 d S . .
O20 O 0.74822(14) 0.84578(15) 1.0000 0.0167(8) Uani 1 2 d S . .
O21 O 0.71006(13) 0.67545(13) 0.87553(16) 0.0319(8) Uani 1 1 d . . .
O22 O 0.80449(12) 0.66474(13) 0.93053(16) 0.0278(8) Uani 1 1 d . . .
O23 O 0.71954(16) 0.68731(17) 1.0000 0.0261(10) Uani 1 2 d S . .
O24 O 0.78718(16) 0.75659(15) 1.0000 0.0211(9) Uani 1 2 d S . .
O25 O 0.86028(14) 0.58699(13) 0.87609(19) 0.0374(9) Uani 1 1 d . . .
O26 O 0.86561(18) 0.60174(17) 1.0000 0.0301(12) Uani 1 2 d S . .
O27 O 0.89302(16) 0.69427(15) 1.0000 0.0209(9) Uani 1 2 d S . .
O28 O 0.80208(12) 0.94812(12) 0.93670(14) 0.0243(7) Uani 1 1 d . . .
O29 O 0.89564(18) 1.06050(16) 0.88955(19) 0.0410(11) Uani 0.50 1 d P . .
O30 O 0.8687(2) 1.01741(18) 1.0000 0.0277(12) Uani 0.50 2 d SP . .
O31 O 0.89469(19) 0.9208(2) 1.0000 0.0255(11) Uani 0.50 2 d SP . .
N1 N 0.89564(18) 1.06050(16) 0.88955(19) 0.0410(11) Uani 0.50 1 d P . .
N2 N 0.9103(5) 1.0500(4) 0.8409(5) 0.075(3) Uani 0.50 1 d P . .
N3 N 0.9163(8) 1.0494(5) 0.7806(6) 0.100(5) Uani 0.50 1 d P . .
N4 N 0.8687(2) 1.01741(18) 1.0000 0.0277(12) Uani 0.50 2 d SP . .
N5 N 0.8906(9) 0.9713(6) 1.0000 0.064(6) Uani 0.50 2 d SP . .
N6 N 0.89469(19) 0.9208(2) 1.0000 0.0255(11) Uani 0.50 2 d SP . .
K1 K 0.63921(7) 0.73899(8) 0.81097(8) 0.0659(5) Uani 1 1 d . . .
K2 K 0.8335(5) 0.9560(5) 0.2567(5) 0.220(6) Uani 0.50 1 d P . .
Na1 Na 0.6131(4) 0.8881(3) 0.7573(2) 0.212(3) Uani 1 1 d . . .
O1W O 0.68598(19) 0.8146(2) 0.7365(2) 0.0593(14) Uani 1 1 d . . .
O2W O 0.5999(6) 0.7260(9) 0.0000 0.115(8) Uani 0.50 2 d SP . .
O3W O 0.5181(6) 0.0469(6) 0.0000 0.104(9) Uani 0.50 2 d SP . .
O4W O 0.5264(4) 0.8699(8) 0.8682(11) 0.146(8) Uani 0.50 1 d P . .
O5W O 0.7493(6) 0.5804(7) 0.1667(9) 0.134(6) Uani 0.50 1 d P . .
O6W O 0.5559(9) 0.7417(17) 0.8927(11) 0.138(14) Uani 0.25 1 d P . .
O7W O 0.778(2) 0.542(2) 1.0000 0.220(16) Uani 0.25 2 d SP . .
O8W O 1.0000 1.0000 0.689(2) 0.182(16) Uani 0.50 4 d SP . .
O9W O 0.4767(6) 0.9578(6) 0.8431(14) 0.322(9) Uani 0.50 1 d P . .
O10W O 1.0000 1.0000 0.920(2) 0.220(16) Uani 0.50 4 d SP . .
O11W O 0.8057(8) 0.5713(5) 0.2670(5) 0.135(6) Uani 0.50 1 d P . .
O12W O 1.0000 1.0000 1.0000 0.17(6) Uani 0.25 8 d SP . .
O13W O 0.6862(13) 1.0109(14) 0.6559(19) 0.134(6) Uani 0.25 1 d P . .
O14W O 0.499(2) 0.856(2) 0.779(3) 0.182(16) Uani 0.25 1 d P . .

loop_
_atom_site_aniso_label
_atom_site_aniso_U_11
_atom_site_aniso_U_22
_atom_site_aniso_U_33
_atom_site_aniso_U_23
_atom_site_aniso_U_13
_atom_site_aniso_U_12
W1 0.02041(7) 0.02728(7) 0.02662(8) 0.00021(6) -0.00429(6) -0.00436(6)
W2 0.02570(7) 0.02430(7) 0.01841(7) -0.00056(6) -0.00137(6) -0.00078(6)
W3 0.02366(7) 0.02677(7) 0.01737(7) 0.00058(6) -0.00070(6) 0.00034(6)
W4 0.01823(6) 0.02910(7) 0.02310(7) -0.00193(6) -0.00287(6) -0.00022(6)
W5 0.03121(8) 0.02505(7) 0.02401(8) -0.00330(6) -0.00233(6) -0.01033(6)
W6 0.03569(8) 0.02116(7) 0.02790(8) -0.00411(6) -0.00169(7) -0.00825(6)
Cu1 0.0239(3) 0.0276(3) 0.0310(4) 0.000 0.000 -0.0008(3)
Cu2 0.0301(3) 0.0309(3) 0.0278(3) 0.0013(2) -0.0015(2) -0.0018(2)
Cu3 0.0278(2) 0.0332(3) 0.0274(3) -0.0008(2) -0.0017(2) 0.0004(2)
P1 0.0195(5) 0.0161(5) 0.0143(5) 0.000 0.000 0.0012(5)
P2 0.0196(5) 0.0169(5) 0.0137(5) 0.000 0.000 0.0006(5)
O1 0.0294(15) 0.0321(15) 0.0403(18) -0.0057(15) -0.0061(14) -0.0005(13)
O2 0.0278(14) 0.0253(13) 0.0254(14) 0.0034(12) -0.0025(12) -0.0011(12)
O3 0.0145(15) 0.0191(17) 0.037(2) 0.000 0.000 -0.0039(14)
O4 0.0215(13) 0.0226(13) 0.0354(16) -0.0011(12) -0.0055(12) 0.0003(11)
O5 0.0248(13) 0.0215(13) 0.0340(15) 0.0047(12) 0.0067(12) 0.0002(11)
O6 0.0167(16) 0.0185(16) 0.0260(19) 0.000 0.000 -0.0016(14)
O7 0.0459(18) 0.0379(17) 0.0189(14) 0.0045(13) -0.0004(14) -0.0012(15)
O8 0.0300(14) 0.0309(14) 0.0206(13) -0.0018(12) -0.0017(12) 0.0047(12)
O9 0.0304(14) 0.0289(14) 0.0239(14) -0.0031(12) 0.0033(12) -0.0066(12)
O10 0.0274(14) 0.0245(13) 0.0316(16) 0.0012(12) 0.0015(13) -0.0003(12)
O11 0.0196(12) 0.0223(12) 0.0312(15) -0.0025(12) 0.0005(12) -0.0013(11)
O12 0.0372(16) 0.054(2) 0.0145(13) -0.0010(14) 0.0018(13) 0.0019(16)
O13 0.0319(15) 0.0295(14) 0.0190(13) 0.0048(12) 0.0021(12) -0.0015(12)
O14 0.0210(12) 0.0284(13) 0.0195(12) 0.0024(11) 0.0005(11) 0.0012(11)
O15 0.0315(14) 0.0237(13) 0.0261(14) -0.0001(12) 0.0078(12) -0.0012(12)
O16 0.0207(12) 0.0218(12) 0.0308(15) 0.0014(12) 0.0006(12) -0.0027(11)
O17 0.0255(14) 0.0374(16) 0.0371(17) -0.0063(15) -0.0084(13) 0.0032(13)
O18 0.0206(12) 0.0242(13) 0.0286(14) 0.0044(11) -0.0010(11) -0.0031(11)
O19 0.0211(18) 0.0217(18) 0.036(2) 0.000 0.000 0.0012(15)
O20 0.0151(15) 0.0194(16) 0.0158(16) 0.000 0.000 -0.0010(13)
O21 0.0297(15) 0.0330(15) 0.0329(16) -0.0016(14) 0.0011(14) -0.0033(13)
O22 0.0232(13) 0.0260(14) 0.0342(16) -0.0023(13) -0.0051(12) -0.0014(12)
O23 0.0246(18) 0.0264(18) 0.027(2) 0.000 0.000 -0.0175(15)
O24 0.0237(17) 0.0181(16) 0.0213(18) 0.000 0.000 -0.0048(14)
O25 0.0351(16) 0.0259(14) 0.051(2) -0.0124(15) -0.0032(16) -0.0044(13)
O26 0.028(2) 0.0217(18) 0.040(2) 0.000 0.000 -0.0007(17)
O27 0.0219(17) 0.0173(16) 0.0233(18) 0.000 0.000 -0.0073(14)
O28 0.0298(14) 0.0215(12) 0.0217(13) 0.0036(11) -0.0049(12) 0.0024(11)
O29 0.053(2) 0.0400(19) 0.0303(18) -0.0056(16) 0.0045(17) -0.0180(17)
O30 0.039(2) 0.0190(19) 0.025(2) 0.000 0.000 -0.0080(18)
O31 0.028(2) 0.034(2) 0.0144(18) 0.000 0.000 0.0081(18)
N1 0.053(2) 0.0400(19) 0.0303(18) -0.0056(16) 0.0045(17) -0.0180(17)
N2 0.094(6) 0.056(4) 0.074(5) -0.051(4) 0.060(4) -0.050(4)
N3 0.168(13) 0.072(6) 0.060(6) -0.045(5) 0.042(8) -0.054(8)
N4 0.039(2) 0.0190(19) 0.025(2) 0.000 0.000 -0.0080(18)
N5 0.113(15) 0.043(8) 0.034(7) 0.000 0.000 0.002(9)
N6 0.028(2) 0.034(2) 0.0144(18) 0.000 0.000 0.0081(18)
K1 0.0657(8) 0.0784(10) 0.0535(8) -0.0051(8) -0.0154(7) 0.0133(8)
K2 0.255(11) 0.277(12) 0.126(6) 0.035(8) -0.008(8) 0.012(10)
Na1 0.364(8) 0.208(5) 0.063(3) 0.025(3) 0.027(4) 0.166(4)
O1W 0.053(2) 0.078(3) 0.047(2) -0.026(2) -0.006(2) 0.003(2)
O2W 0.039(6) 0.140(15) 0.17(2) 0.000 0.000 -0.047(8)
O3W 0.039(7) 0.047(8) 0.23(2) 0.000 0.000 0.005(6)
O4W 0.018(4) 0.196(17) 0.223(19) -0.007(16) 0.029(7) -0.013(7)
O5W 0.080(8) 0.135(10) 0.186(14) 0.080(9) 0.022(9) -0.007(8)
O6W 0.053(10) 0.31(4) 0.053(12) -0.042(19) 0.029(9) -0.070(16)
O7W 0.23(2) 0.24(2) 0.18(4) 0.000 0.000 -0.209(15)
O8W 0.19(2) 0.19(2) 0.17(3) 0.000 0.000 0.000
O9W 0.206(8) 0.077(8) 0.68(3) -0.120(13) 0.327(10) -0.072(7)
O10W 0.23(2) 0.24(2) 0.18(4) 0.000 0.000 -0.209(15)
O11W 0.256(18) 0.097(7) 0.053(5) 0.052(5) -0.054(8) -0.058(10)
O12W 0.012(11) 0.012(11) 0.49(19) 0.000 0.000 0.000
O13W 0.080(8) 0.135(10) 0.186(14) 0.080(9) 0.022(9) -0.007(8)
O14W 0.19(2) 0.19(2) 0.17(3) 0.000 0.000 0.000

loop_
_atom_type_symbol
_atom_type_description
_atom_type_scat_dispersion_real
_atom_type_scat_dispersion_imag
_atom_type_scat_source
O O 0.0106 0.0060 'International Tables Vol C Tables 4.2.6.8 and 6.1.1.4'
N N 0.0061 0.0033 'International Tables Vol C Tables 4.2.6.8 and 6.1.1.4'
P P 0.1023 0.0942 'International Tables Vol C Tables 4.2.6.8 and 6.1.1.4'
Cu Cu 0.3201 1.2651 'International Tables Vol C Tables 4.2.6.8 and 6.1.1.4'
W W -0.8490 6.8722 'International Tables Vol C Tables 4.2.6.8 and 6.1.1.4'
Na Na 0.0362 0.0249 'International Tables Vol C Tables 4.2.6.8 and 6.1.1.4'
K K 0.2009 0.2494 'International Tables Vol C Tables 4.2.6.8 and 6.1.1.4'

loop_
_geom_angle_atom_site_label_1
_geom_angle_atom_site_label_2
_geom_angle_atom_site_label_3
_geom_angle
_geom_angle_site_symmetry_1
_geom_angle_site_symmetry_3
_geom_angle_publ_flag
O1 W1 O2 102.53(16) . . ?
O1 W1 O4 99.94(15) . . ?
O2 W1 O4 88.15(14) . . ?
O1 W1 O3 100.14(16) . . ?
O2 W1 O3 157.26(14) . . ?
O4 W1 O3 89.69(16) . . ?
O1 W1 O5 97.88(15) . . ?
O2 W1 O5 88.47(13) . . ?
O4 W1 O5 162.17(14) . . ?
O3 W1 O5 86.70(15) . . ?
O1 W1 O6 172.61(14) . . ?
O2 W1 O6 84.34(12) . . ?
O4 W1 O6 82.84(14) . . ?
O3 W1 O6 72.93(13) . . ?
O5 W1 O6 79.41(14) . . ?
O7 W2 O8 101.53(16) . . ?
O7 W2 O9 97.96(16) . . ?
O8 W2 O9 95.04(15) . . ?
O7 W2 O2 95.46(16) . . ?
O8 W2 O2 92.11(14) . . ?
O9 W2 O2 163.21(13) . . ?
O7 W2 O10 98.35(16) . . ?
O8 W2 O10 159.67(14) . . ?
O9 W2 O10 86.32(13) . . ?
O2 W2 O10 81.77(13) . . ?
O7 W2 O11 176.67(15) . . ?
O8 W2 O11 79.84(12) . . ?
O9 W2 O11 84.90(12) . . ?
O2 W2 O11 81.43(12) . . ?
O10 W2 O11 80.08(12) . . ?
O7 W2 Cu2 136.44(13) . . ?
O8 W2 Cu2 35.00(10) . . ?
O9 W2 Cu2 86.86(10) . . ?
O2 W2 Cu2 90.36(9) . . ?
O10 W2 Cu2 125.20(10) . . ?
O11 W2 Cu2 45.16(8) . . ?
O7 W2 K1 40.30(12) . 16_656 ?
O8 W2 K1 105.00(11) . 16_656 ?
O9 W2 K1 57.70(10) . 16_656 ?
O2 W2 K1 134.43(10) . 16_656 ?
O10 W2 K1 92.90(10) . 16_656 ?
O11 W2 K1 142.43(8) . 16_656 ?
Cu2 W2 K1 127.17(3) . 16_656 ?
O12 W3 O13 100.37(16) . . ?
O12 W3 O9 97.63(16) . 3_755 ?
O13 W3 O9 95.18(15) . 3_755 ?
O12 W3 O14 95.48(15) . . ?
O13 W3 O14 92.33(14) . . ?
O9 W3 O14 163.45(13) 3_755 . ?
O12 W3 O15 99.21(16) . . ?
O13 W3 O15 160.18(14) . . ?
O9 W3 O15 85.19(14) 3_755 . ?
O14 W3 O15 82.78(13) . . ?
O12 W3 O16 177.08(15) . . ?
O13 W3 O16 80.31(12) . . ?
O9 W3 O16 85.11(12) 3_755 . ?
O14 W3 O16 81.64(11) . . ?
O15 W3 O16 79.98(12) . . ?
O12 W3 Cu3 135.47(13) . . ?
O13 W3 Cu3 35.19(10) . . ?
O9 W3 Cu3 87.13(10) 3_755 . ?
O14 W3 Cu3 90.58(9) . . ?
O15 W3 Cu3 125.32(9) . . ?
O16 W3 Cu3 45.42(8) . . ?
O12 W3 K1 40.42(13) . 13_666 ?
O13 W3 K1 104.74(10) . 13_666 ?
O9 W3 K1 57.31(10) 3_755 13_666 ?
O14 W3 K1 134.35(9) . 13_666 ?
O15 W3 K1 92.17(10) . 13_666 ?
O16 W3 K1 142.23(8) . 13_666 ?
Cu3 W3 K1 127.05(3) . 13_666 ?
O12 W3 K2 65.5(2) . 10_556 ?
O13 W3 K2 35.10(19) . 10_556 ?
O9 W3 K2 103.2(2) 3_755 10_556 ?
O14 W3 K2 91.4(2) . 10_556 ?
O15 W3 K2 163.17(19) . 10_556 ?
O16 W3 K2 114.88(18) . 10_556 ?
Cu3 W3 K2 70.26(16) . 10_556 ?
K1 W3 K2 80.64(16) 13_666 10_556 ?
O17 W4 O14 102.09(15) . . ?
O17 W4 O18 99.18(15) . . ?
O14 W4 O18 89.24(13) . . ?
O17 W4 O19 100.40(16) . . ?
O14 W4 O19 157.30(14) . . ?
O18 W4 O19 90.16(16) . . ?
O17 W4 O5 98.05(15) . . ?
O14 W4 O5 87.40(13) . . ?
O18 W4 O5 162.78(13) . . ?
O19 W4 O5 86.49(16) . . ?
O17 W4 O20 172.47(14) . . ?
O14 W4 O20 84.68(11) . . ?
O18 W4 O20 84.05(13) . . ?
O19 W4 O20 72.69(13) . . ?
O5 W4 O20 78.82(13) . . ?
O17 W4 K1 49.58(12) . . ?
O14 W4 K1 84.09(10) . . ?
O18 W4 K1 52.90(10) . . ?
O19 W4 K1 113.26(12) . . ?
O5 W4 K1 143.19(10) . . ?
O20 W4 K1 135.49(10) . . ?
O21 W5 O15 103.43(16) . . ?
O21 W5 O22 98.13(15) . . ?
O15 W5 O22 91.76(14) . . ?
O21 W5 O23 98.24(16) . . ?
O15 W5 O23 157.53(15) . . ?
O22 W5 O23 90.98(17) . . ?
O21 W5 O18 94.04(15) . . ?
O15 W5 O18 85.82(13) . . ?
O22 W5 O18 167.83(14) . . ?
O23 W5 O18 86.83(16) . . ?
O21 W5 O24 169.80(14) . . ?
O15 W5 O24 85.79(13) . . ?
O22 W5 O24 85.78(15) . . ?
O23 W5 O24 72.17(13) . . ?
O18 W5 O24 82.15(14) . . ?
O21 W5 K1 43.87(12) . . ?
O15 W5 K1 82.30(11) . . ?
O22 W5 K1 137.26(11) . . ?
O23 W5 K1 110.15(12) . . ?
O18 W5 K1 54.23(9) . . ?
O24 W5 K1 135.35(10) . . ?
O25 W6 O10 104.08(17) . 3_755 ?
O25 W6 O26 98.17(18) . . ?
O10 W6 O26 157.52(16) 3_755 . ?
O25 W6 O22 97.33(16) . . ?
O10 W6 O22 90.54(14) 3_755 . ?
O26 W6 O22 89.78(17) . . ?
O25 W6 O4 96.00(16) . 3_755 ?
O10 W6 O4 86.79(14) 3_755 3_755 ?
O26 W6 O4 87.74(17) . 3_755 ?
O22 W6 O4 166.65(14) . 3_755 ?
O25 W6 O27 169.89(15) . . ?
O10 W6 O27 85.77(13) 3_755 . ?
O26 W6 O27 71.88(14) . . ?
O22 W6 O27 84.64(14) . . ?
O4 W6 O27 82.12(14) 3_755 . ?
O28 Cu1 O28 91.96(19) . 10_557 ?
O28 Cu1 O5 176.50(13) . 10_557 ?
O28 Cu1 O5 91.55(13) 10_557 10_557 ?
O28 Cu1 O5 91.55(13) . . ?
O28 Cu1 O5 176.50(13) 10_557 . ?
O5 Cu1 O5 84.95(18) 10_557 . ?
O28 Cu1 O20 101.81(11) . . ?
O28 Cu1 O20 101.81(11) 10_557 . ?
O5 Cu1 O20 77.59(11) 10_557 . ?
O5 Cu1 O20 77.59(11) . . ?
O28 Cu1 O6 101.39(11) . . ?
O28 Cu1 O6 101.39(11) 10_557 . ?
O5 Cu1 O6 77.77(11) 10_557 . ?
O5 Cu1 O6 77.77(11) . . ?
O20 Cu1 O6 146.37(14) . . ?
O30 Cu2 O8 177.59(18) . . ?
O30 Cu2 O29 90.86(19) . . ?
O8 Cu2 O29 90.97(16) . . ?
O30 Cu2 O28 92.22(17) . . ?
O8 Cu2 O28 86.92(13) . . ?
O29 Cu2 O28 151.27(16) . . ?
O30 Cu2 O11 99.83(17) . . ?
O8 Cu2 O11 78.04(13) . . ?
O29 Cu2 O11 111.77(15) . . ?
O28 Cu2 O11 95.82(12) . . ?
O30 Cu2 Cu3 83.07(14) . . ?
O8 Cu2 Cu3 97.78(10) . . ?
O29 Cu2 Cu3 109.52(13) . . ?
O28 Cu2 Cu3 42.78(9) . . ?
O11 Cu2 Cu3 138.54(8) . . ?
O30 Cu2 W2 145.94(15) . . ?
O8 Cu2 W2 32.05(10) . . ?
O29 Cu2 W2 98.82(13) . . ?
O28 Cu2 W2 94.48(9) . . ?
O11 Cu2 W2 46.29(9) . . ?
Cu3 Cu2 W2 123.04(2) . . ?
O31 Cu3 O13 177.56(17) . . ?
O31 Cu3 N1 91.15(19) . 3_755 ?
O13 Cu3 N1 90.89(16) . 3_755 ?
O31 Cu3 O29 91.15(19) . 3_755 ?
O13 Cu3 O29 90.89(16) . 3_755 ?
N1 Cu3 O29 0.0(3) 3_755 3_755 ?
O31 Cu3 O28 92.09(17) . . ?
O13 Cu3 O28 86.73(13) . . ?
N1 Cu3 O28 151.99(16) 3_755 . ?
O29 Cu3 O28 151.99(16) 3_755 . ?
O31 Cu3 O16 99.71(17) . . ?
O13 Cu3 O16 78.28(13) . . ?
N1 Cu3 O16 111.67(16) 3_755 . ?
O29 Cu3 O16 111.67(16) 3_755 . ?
O28 Cu3 O16 95.17(12) . . ?
O31 Cu3 Cu2 83.10(15) . . ?
O13 Cu3 Cu2 97.42(10) . . ?
N1 Cu3 Cu2 110.68(14) 3_755 . ?
O29 Cu3 Cu2 110.68(14) 3_755 . ?
O28 Cu3 Cu2 42.36(9) . . ?
O16 Cu3 Cu2 137.47(8) . . ?
O31 Cu3 W3 145.96(15) . . ?
O13 Cu3 W3 32.17(10) . . ?
N1 Cu3 W3 98.79(13) 3_755 . ?
O29 Cu3 W3 98.79(13) 3_755 . ?
O28 Cu3 W3 93.95(9) . . ?
O16 Cu3 W3 46.39(9) . . ?
Cu2 Cu3 W3 122.38(2) . . ?
O11 P1 O11 113.8(3) 10_557 . ?
O11 P1 O27 110.21(14) 10_557 11_577 ?
O11 P1 O27 110.21(14) . 11_577 ?
O11 P1 O6 108.44(14) 10_557 . ?
O11 P1 O6 108.44(14) . . ?
O27 P1 O6 105.3(2) 11_577 . ?
O16 P2 O16 113.7(3) 10_557 . ?
O16 P2 O24 110.18(15) 10_557 . ?
O16 P2 O24 110.18(15) . . ?
O16 P2 O20 108.41(14) 10_557 . ?
O16 P2 O20 108.41(14) . . ?
O24 P2 O20 105.6(2) . . ?
W1 O2 W2 153.12(18) . . ?
W1 O3 W1 121.4(2) . 10_557 ?
W1 O4 W6 146.54(18) . 4_575 ?
W1 O5 W4 137.08(17) . . ?
W1 O5 Cu1 110.11(15) . . ?
W4 O5 Cu1 109.88(15) . . ?
P1 O6 Cu1 117.9(2) . . ?
P1 O6 W1 125.99(12) . . ?
Cu1 O6 W1 92.54(12) . . ?
P1 O6 W1 125.99(12) . 10_557 ?
Cu1 O6 W1 92.54(12) . 10_557 ?
W1 O6 W1 92.72(14) . 10_557 ?
W2 O7 K1 116.69(17) . 16_656 ?
W2 O8 Cu2 112.96(16) . . ?
W2 O8 K2 123.7(3) . 10_556 ?
Cu2 O8 K2 123.2(3) . 10_556 ?
W2 O9 W3 169.7(2) . 4_575 ?
W2 O9 K1 93.61(12) . 16_656 ?
W3 O9 K1 93.85(12) 4_575 16_656 ?
W6 O10 W2 154.17(19) 4_575 . ?
P1 O11 Cu2 125.24(19) . . ?
P1 O11 W2 133.19(18) . . ?
Cu2 O11 W2 88.55(12) . . ?
W3 O12 K1 116.69(17) . 13_666 ?
W3 O13 Cu3 112.63(16) . . ?
W3 O13 K2 123.5(3) . 10_556 ?
Cu3 O13 K2 123.7(3) . 10_556 ?
W4 O14 W3 151.68(17) . . ?
W5 O15 W3 154.23(19) . . ?
P2 O16 Cu3 125.74(19) . . ?
P2 O16 W3 133.25(18) . . ?
Cu3 O16 W3 88.19(12) . . ?
W4 O17 Na1 137.3(3) . . ?
W4 O17 K1 104.73(15) . . ?
Na1 O17 K1 87.53(17) . . ?
W4 O18 W5 146.27(17) . . ?
W4 O18 K1 97.93(12) . . ?
W5 O18 K1 94.21(12) . . ?
W4 O19 W4 121.1(2) . 10_557 ?
P2 O20 Cu1 117.6(2) . . ?
P2 O20 W4 125.22(12) . 10_557 ?
Cu1 O20 W4 93.51(12) . 10_557 ?
P2 O20 W4 125.22(12) . . ?
Cu1 O20 W4 93.52(12) . . ?
W4 O20 W4 93.50(13) 10_557 . ?
W5 O21 K1 111.31(16) . . ?
W5 O22 W6 159.5(2) . . ?
W5 O23 W5 120.2(2) . 10_557 ?
P2 O24 W5 127.06(12) . . ?
P2 O24 W5 127.06(12) . 10_557 ?
W5 O24 W5 94.99(15) . 10_557 ?
W6 O26 W6 121.0(2) 10_557 . ?
P1 O27 W6 126.71(12) 3_755 . ?
P1 O27 W6 126.71(12) 3_755 10_557 ?
W6 O27 W6 95.08(14) . 10_557 ?
Cu1 O28 Cu2 124.73(16) . . ?
Cu1 O28 Cu3 124.66(16) . . ?
Cu2 O28 Cu3 94.86(13) . . ?
N2 O29 Cu3 120.6(6) . 4_575 ?
N2 O29 Cu2 116.6(6) . . ?
Cu3 O29 Cu2 117.7(2) 4_575 . ?
N5 O30 Cu2 101.1(4) . 10_557 ?
N5 O30 Cu2 101.1(4) . . ?
Cu2 O30 Cu2 129.8(3) 10_557 . ?
N5 O31 Cu3 101.0(4) . 10_557 ?
N5 O31 Cu3 101.0(4) . . ?
Cu3 O31 Cu3 130.1(3) 10_557 . ?
O29 N2 N3 162.1(13) . . ?
N2 N3 K2 105.8(8) . 11_576 ?
N2 N3 K2 100.3(9) . 10_556 ?
K2 N3 K2 143.4(6) 11_576 10_556 ?
O31 N5 O30 159(2) . . ?
O6W K1 O1W 133.2(9) . . ?
O6W K1 O21 100.8(7) . . ?
O1W K1 O21 114.54(14) . . ?
O6W K1 O7 79.5(6) . 15_466 ?
O1W K1 O7 76.11(13) . 15_466 ?
O21 K1 O7 161.60(13) . 15_466 ?
O6W K1 O12 150.3(9) . 13_666 ?
O1W K1 O12 75.01(14) . 13_666 ?
O21 K1 O12 67.36(11) . 13_666 ?
O7 K1 O12 103.30(11) 15_466 13_666 ?
O6W K1 O17 70.3(9) . . ?
O1W K1 O17 70.17(13) . . ?
O21 K1 O17 107.84(11) . . ?
O7 K1 O17 89.69(11) 15_466 . ?
O12 K1 O17 138.51(12) 13_666 . ?
O6W K1 O18 80.0(5) . . ?
O1W K1 O18 95.84(13) . . ?
O21 K1 O18 54.46(10) . . ?
O7 K1 O18 142.22(12) 15_466 . ?
O12 K1 O18 110.18(11) 13_666 . ?
O17 K1 O18 53.47(9) . . ?
O6W K1 O9 122.4(5) . 15_466 ?
O1W K1 O9 68.28(12) . 15_466 ?
O21 K1 O9 116.43(11) . 15_466 ?
O7 K1 O9 51.67(10) 15_466 15_466 ?
O12 K1 O9 51.69(9) 13_666 15_466 ?
O17 K1 O9 128.39(11) . 15_466 ?
O18 K1 O9 157.57(10) . 15_466 ?
O6W K1 W5 98.7(5) . . ?
O1W K1 W5 101.05(11) . . ?
O21 K1 W5 24.82(7) . . ?
O7 K1 W5 173.46(10) 15_466 . ?
O12 K1 W5 81.40(8) 13_666 . ?
O17 K1 W5 83.79(8) . . ?
O18 K1 W5 31.56(6) . . ?
O9 K1 W5 133.05(8) 15_466 . ?
O6W K1 W4 79.3(7) . . ?
O1W K1 W4 75.95(11) . . ?
O21 K1 W4 82.62(8) . . ?
O7 K1 W4 115.25(10) 15_466 . ?
O12 K1 W4 123.38(9) 13_666 . ?
O17 K1 W4 25.70(7) . . ?
O18 K1 W4 29.16(6) . . ?
O9 K1 W4 143.89(8) 15_466 . ?
W5 K1 W4 58.21(3) . . ?
O6W K1 W2 99.4(5) . 15_466 ?
O1W K1 W2 69.89(11) . 15_466 ?
O21 K1 W2 143.66(10) . 15_466 ?
O7 K1 W2 23.01(7) 15_466 15_466 ?
O12 K1 W2 80.29(8) 13_666 15_466 ?
O17 K1 W2 107.32(8) . 15_466 ?
O18 K1 W2 160.07(9) . 15_466 ?
O9 K1 W2 28.68(6) 15_466 15_466 ?
W5 K1 W2 161.17(5) . 15_466 ?
W4 K1 W2 130.94(5) . 15_466 ?
O6W K1 W3 143.9(7) . 13_666 ?
O1W K1 W3 68.91(11) . 13_666 ?
O21 K1 W3 89.41(9) . 13_666 ?
O7 K1 W3 80.42(8) 15_466 13_666 ?
O12 K1 W3 22.89(7) 13_666 13_666 ?
O17 K1 W3 139.08(9) . 13_666 ?
O18 K1 W3 131.67(8) . 13_666 ?
O9 K1 W3 28.84(6) 15_466 13_666 ?
W5 K1 W3 104.21(4) . 13_666 ?
W4 K1 W3 136.62(5) . 13_666 ?
W2 K1 W3 57.41(2) 15_466 13_666 ?
O13 K2 O8 77.0(3) 10_556 10_556 ?
O13 K2 O5W 106.4(6) 10_556 13_665 ?
O8 K2 O5W 115.7(6) 10_556 13_665 ?
O13 K2 N3 64.4(4) 10_556 12_756 ?
O8 K2 N3 103.8(4) 10_556 12_756 ?
O5W K2 N3 136.5(6) 13_665 12_756 ?
O13 K2 N3 103.6(4) 10_556 10_556 ?
O8 K2 N3 64.6(4) 10_556 10_556 ?
O5W K2 N3 149.1(6) 13_665 10_556 ?
N3 K2 N3 64.8(7) 12_756 10_556 ?
O13 K2 W3 21.36(13) 10_556 10_556 ?
O8 K2 W3 91.9(3) 10_556 10_556 ?
O5W K2 W3 86.3(5) 13_665 10_556 ?
N3 K2 W3 74.6(4) 12_756 10_556 ?
N3 K2 W3 124.4(4) 10_556 10_556 ?
O11W Na1 O1W 73.0(5) 6_665 . ?
O11W Na1 O17 85.1(4) 6_665 . ?
O1W Na1 O17 74.3(2) . . ?
O11W Na1 K1 104.2(4) 6_665 . ?
O1W Na1 K1 43.49(15) . . ?
O17 Na1 K1 47.95(13) . . ?
Na1 O1W K1 95.1(2) . . ?
O10W O12W O10W 180.00(4) . 9_777 ?
O14W O13W O4W 76(2) 16_656 16_656 ?

loop_
_geom_bond_atom_site_label_1
_geom_bond_atom_site_label_2
_geom_bond_distance
_geom_bond_site_symmetry_2
_geom_bond_publ_flag
W1 O1 1.723(4) . ?
W1 O2 1.861(3) . ?
W1 O4 1.916(3) . ?
W1 O3 1.9202(19) . ?
W1 O5 1.992(3) . ?
W1 O6 2.314(3) . ?
W2 O7 1.715(3) . ?
W2 O8 1.803(3) . ?
W2 O9 1.885(3) . ?
W2 O2 1.969(3) . ?
W2 O10 1.998(3) . ?
W2 O11 2.262(3) . ?
W2 Cu2 3.1287(6) . ?
W2 K1 3.9201(18) 16_656 ?
W3 O12 1.714(3) . ?
W3 O13 1.802(3) . ?
W3 O9 1.903(3) 3_755 ?
W3 O14 1.963(3) . ?
W3 O15 2.006(3) . ?
W3 O16 2.262(3) . ?
W3 Cu3 3.1231(6) . ?
W3 K1 3.9364(18) 13_666 ?
W3 K2 4.123(13) 10_556 ?
W4 O17 1.727(3) . ?
W4 O14 1.864(3) . ?
W4 O18 1.895(3) . ?
W4 O19 1.926(2) . ?
W4 O5 2.010(3) . ?
W4 O20 2.303(3) . ?
W4 K1 3.8522(19) . ?
W5 O21 1.718(4) . ?
W5 O15 1.834(3) . ?
W5 O22 1.897(3) . ?
W5 O23 1.937(2) . ?
W5 O18 2.001(3) . ?
W5 O24 2.277(3) . ?
W5 K1 3.8130(18) . ?
W6 O25 1.710(4) . ?
W6 O10 1.834(3) 3_755 ?
W6 O26 1.933(2) . ?
W6 O22 1.938(3) . ?
W6 O4 1.963(3) 3_755 ?
W6 O27 2.281(3) . ?
Cu1 O28 1.938(3) . ?
Cu1 O28 1.938(3) 10_557 ?
Cu1 O5 2.082(3) 10_557 ?
Cu1 O5 2.082(3) . ?
Cu1 O20 2.295(4) . ?
Cu1 O6 2.308(4) . ?
Cu2 O30 1.891(2) . ?
Cu2 O8 1.949(3) . ?
Cu2 O29 1.985(4) . ?
Cu2 O28 2.053(3) . ?
Cu2 O11 2.219(3) . ?
Cu2 Cu3 3.0365(9) . ?
Cu3 O31 1.891(2) . ?
Cu3 O13 1.950(3) . ?
Cu3 N1 1.984(4) 3_755 ?
Cu3 O29 1.984(4) 3_755 ?
Cu3 O28 2.070(3) . ?
Cu3 O16 2.225(3) . ?
P1 O11 1.526(3) 10_557 ?
P1 O11 1.526(3) . ?
P1 O27 1.555(4) 11_577 ?
P1 O6 1.577(4) . ?
P2 O16 1.518(3) 10_557 ?
P2 O16 1.518(3) . ?
P2 O24 1.556(4) . ?
P2 O20 1.595(4) . ?
O3 W1 1.9202(19) 10_557 ?
O4 W6 1.963(3) 4_575 ?
O6 W1 2.314(3) 10_557 ?
O7 K1 2.838(4) 16_656 ?
O8 K2 2.861(12) 10_556 ?
O9 W3 1.903(3) 4_575 ?
O9 K1 3.320(4) 16_656 ?
O10 W6 1.834(3) 4_575 ?
O12 K1 2.857(4) 13_666 ?
O13 K2 2.845(12) 10_556 ?
O17 Na1 2.863(7) . ?
O17 K1 3.032(4) . ?
O18 K1 3.102(4) . ?
O19 W4 1.927(2) 10_557 ?
O20 W4 2.303(3) 10_557 ?
O21 K1 2.836(4) . ?
O23 W5 1.937(2) 10_557 ?
O24 W5 2.278(3) 10_557 ?
O26 W6 1.933(2) 10_557 ?
O27 P1 1.555(4) 3_755 ?
O27 W6 2.281(3) 10_557 ?
O29 N2 1.167(12) . ?
O29 Cu3 1.984(4) 4_575 ?
O30 N5 1.316(18) . ?
O30 Cu2 1.891(2) 10_557 ?
O31 N5 1.308(17) . ?
O31 Cu3 1.891(2) 10_557 ?
N2 N3 1.337(18) . ?
N3 K2 3.294(19) 11_576 ?
N3 K2 3.32(2) 10_556 ?
K1 O6W 2.80(2) . ?
K1 O1W 2.819(6) . ?
K1 O7 2.838(4) 15_466 ?
K1 O12 2.857(4) 13_666 ?
K1 O9 3.320(4) 15_466 ?
K1 W2 3.9201(17) 15_466 ?
K1 W3 3.9364(18) 13_666 ?
K2 O13 2.845(12) 10_556 ?
K2 O8 2.861(12) 10_556 ?
K2 O5W 2.88(2) 13_665 ?
K2 N3 3.294(19) 12_756 ?
K2 N3 3.32(2) 10_556 ?
K2 W3 4.123(13) 10_556 ?
Na1 O11W 2.35(2) 6_665 ?
Na1 O1W 2.710(9) . ?
O4W O13W 1.59(4) 15_466 ?
O5W K2 2.88(2) 13_665 ?
O10W O12W 1.76(5) . ?
O11W Na1 2.35(2) 6_664 ?
O12W O10W 1.76(5) 9_777 ?
O13W O14W 1.83(7) 16_656 ?
O13W O4W 1.59(4) 16_656 ?
O14W O13W 1.83(7) 15_466 ?
